data_2206851
loop_
_publ_author_name
'Grigoriev, Mikhail S.'
'Antipin, Mikhail Yu.'
'Krot, Nikolai N.'

_publ_section_title
;
 Diacetatodiaquadioxouranium(VI) acetic acid disolvate
;
_journal_coeditor_code BH6027
_journal_issue 10
_journal_name_full 'Acta Crystallographica Section E'
_journal_page_first m2078
_journal_page_last m2079
_journal_paper_doi 10.1107/S1600536805029922
_journal_volume 61
_journal_year 2005
_chemical_formula_iupac '[U O2 (C2 H3 O2)2 (H2 O)2] , 2C2 H4 O2'
_chemical_formula_moiety 'C4 H10 O8 U , 2(C2 H4 O2)'
_chemical_formula_sum 'C8 H18 O12 U'
_chemical_formula_weight 544.25
_chemical_name_systematic
;
Bis(acetato)diaquadioxouranium(VI) acetic acid disolvate
;
_space_group_IT_number 2
_symmetry_cell_setting triclinic
_symmetry_space_group_name_Hall '-P 1'
_symmetry_space_group_name_H-M 'P -1'
_atom_sites_solution_hydrogens difmap
_atom_sites_solution_primary direct
_atom_sites_solution_secondary difmap
_audit_creation_method SHELXL97
_cell_angle_alpha 95.00(2)
_cell_angle_beta 113.74(2)
_cell_angle_gamma 99.79(2)
_cell_formula_units_Z 1
_cell_length_a 6.914(2)
_cell_length_b 7.822(2)
_cell_length_c 8.211(2)
_cell_measurement_reflns_used 24
_cell_measurement_temperature 293(2)
_cell_measurement_theta_max 13.96
_cell_measurement_theta_min 13.05
_cell_volume 394.6(2)
_computing_cell_refinement P3/PC
_computing_data_collection 'P3/PC (Siemens, 1989)'
_computing_data_reduction P3/PC
_computing_molecular_graphics 'SHELXTL (Sheldrick, 1998)'
_computing_publication_material SHELXTL
_computing_structure_refinement 'SHELXL97 (Sheldrick, 1997)'
_computing_structure_solution 'SHELXS97 (Sheldrick, 1997)'
_diffrn_ambient_temperature 293(2)
_diffrn_measured_fraction_theta_full 0.998
_diffrn_measured_fraction_theta_max 0.998
_diffrn_measurement_device_type 'Siemens P3/PC'
_diffrn_measurement_method \w/2\q
_diffrn_radiation_monochromator graphite
_diffrn_radiation_source 'fine-focus sealed tube'
_diffrn_radiation_type MoK\a
_diffrn_radiation_wavelength 0.71073
_diffrn_reflns_av_R_equivalents 0.0212
_diffrn_reflns_av_sigmaI/netI 0.0299
_diffrn_reflns_limit_h_max 9
_diffrn_reflns_limit_h_min 0
_diffrn_reflns_limit_k_max 10
_diffrn_reflns_limit_k_min -11
_diffrn_reflns_limit_l_max 10
_diffrn_reflns_limit_l_min -11
_diffrn_reflns_number 2494
_diffrn_reflns_theta_full 30.07
_diffrn_reflns_theta_max 30.07
_diffrn_reflns_theta_min 2.68
_diffrn_standards_decay_% 0.0
_diffrn_standards_interval_count 98
_diffrn_standards_number 2
_exptl_absorpt_coefficient_mu 10.339
_exptl_absorpt_correction_T_max 0.289
_exptl_absorpt_correction_T_min 0.168
_exptl_absorpt_correction_type psi-scan
_exptl_absorpt_process_details '(North et al., 1968)'
_exptl_crystal_colour yellow
_exptl_crystal_density_diffrn 2.291
_exptl_crystal_density_method 'not measured'
_exptl_crystal_description irregular
_exptl_crystal_F_000 254
_exptl_crystal_size_max 0.24
_exptl_crystal_size_mid 0.18
_exptl_crystal_size_min 0.12
_refine_diff_density_max 1.355
_refine_diff_density_min -1.553
_refine_ls_extinction_method none
_refine_ls_goodness_of_fit_ref 1.051
_refine_ls_hydrogen_treatment mixed
_refine_ls_matrix_type full
_refine_ls_number_parameters 111
_refine_ls_number_reflns 2316
_refine_ls_number_restraints 0
_refine_ls_restrained_S_all 1.051
_refine_ls_R_factor_all 0.0218
_refine_ls_R_factor_gt 0.0218
_refine_ls_shift/su_max 0.000
_refine_ls_shift/su_mean 0.000
_refine_ls_structure_factor_coef Fsqd
_refine_ls_weighting_details 'calc w = 1/[\s^2^(Fo^2^)+(0.0313P)^2^] where P=(Fo^2^+2Fc^2^)/3'
_refine_ls_weighting_scheme calc
_refine_ls_wR_factor_gt 0.0510
_refine_ls_wR_factor_ref 0.0510
_reflns_number_gt 2316
_reflns_number_total 2316
_reflns_threshold_expression I>2\s(I)
_cod_data_source_file bh6027.cif
_cod_data_source_block I
_cod_depositor_comments
;
The following automatic conversions were performed:
'_symmetry_cell_setting' value 'Triclinic' changed to 'triclinic'
according to '/home/saulius/struct/CIF-dictionaries/cif_core.dic'
dictionary named 'cif_core.dic' version 2.4.1 from 2010-06-29.

Automatic conversion script
Id: cif_fix_enum 1527 2010-12-29 10:47:43Z saulius 

The following automatic conversions were performed:

'_symmetry_cell_setting' value 'Triclinic' changed to 'triclinic'
according to /home/saulius/struct/CIF-dictionaries/cif_core.dic
dictionary named 'cif_core.dic' version 2.4.1 from 2010-06-29.

Automatic conversion script
Id: cif_fix_values 1715 2011-07-08 13:25:40Z adriana 
;
_cod_database_code 2206851
_cod_database_fobs_code 2206851

loop_
_symmetry_equiv_pos_as_xyz
'x, y, z'
'-x, -y, -z'

loop_
_atom_site_label
_atom_site_fract_x
_atom_site_fract_y
_atom_site_fract_z
_atom_site_U_iso_or_equiv
_atom_site_adp_type
_atom_site_calc_flag
_atom_site_refinement_flags
_atom_site_occupancy
_atom_site_type_symbol
U 0.5000 0.5000 0.5000 0.02319(6) Uani d S 1 U
O1 0.8816(4) 0.6529(4) 0.6462(4) 0.0421(7) Uani d . 1 O
H1A 0.936(10) 0.717(8) 0.754(9) 0.052(15) Uiso d . 1 H
H1B 0.964(14) 0.638(11) 0.613(12) 0.09(3) Uiso d . 1 H
O2 0.5474(5) 0.4010(4) 0.6929(4) 0.0388(6) Uani d . 1 O
O3 0.4226(4) 0.2003(3) 0.3289(4) 0.0388(6) Uani d . 1 O
O4 0.7500(4) 0.3501(3) 0.4119(4) 0.0347(5) Uani d . 1 O
C1 0.6119(6) 0.2055(4) 0.3420(5) 0.0284(6) Uani d . 1 C
C2 0.6669(7) 0.0461(5) 0.2752(7) 0.0422(9) Uani d . 1 C
H2A 0.5488 -0.0538 0.2437 0.063 Uiso calc R 1 H
H2B 0.7952 0.0252 0.3681 0.063 Uiso calc R 1 H
H2C 0.6923 0.0639 0.1706 0.063 Uiso calc R 1 H
O5 0.0829(6) -0.1835(5) -0.0019(4) 0.0480(7) Uani d . 1 O
O6 0.1202(5) -0.0887(4) 0.2740(4) 0.0405(6) Uani d . 1 O
H6 0.217(10) -0.006(8) 0.272(8) 0.049(15) Uiso d . 1 H
C3 0.0257(6) -0.1988(5) 0.1181(5) 0.0332(7) Uani d . 1 C
C4 -0.1547(9) -0.3402(6) 0.1096(7) 0.0507(11) Uani d . 1 C
H4A -0.1605 -0.4471 0.0391 0.076 Uiso calc R 1 H
H4B -0.2897 -0.3048 0.0545 0.076 Uiso calc R 1 H
H4C -0.1300 -0.3594 0.2295 0.076 Uiso calc R 1 H

loop_
_atom_site_aniso_label
_atom_site_aniso_U_11
_atom_site_aniso_U_22
_atom_site_aniso_U_33
_atom_site_aniso_U_12
_atom_site_aniso_U_13
_atom_site_aniso_U_23
U 0.01944(8) 0.02120(8) 0.02777(9) 0.00096(5) 0.01174(6) -0.00310(5)
O1 0.0222(12) 0.0482(16) 0.0470(16) -0.0042(11) 0.0164(11) -0.0211(13)
O2 0.0422(15) 0.0369(13) 0.0379(14) 0.0070(11) 0.0185(12) 0.0062(11)
O3 0.0248(12) 0.0300(12) 0.0569(17) 0.0010(9) 0.0184(12) -0.0119(11)
O4 0.0266(11) 0.0294(11) 0.0466(15) 0.0003(9) 0.0195(11) -0.0085(10)
C1 0.0284(15) 0.0292(14) 0.0294(15) 0.0051(12) 0.0159(13) -0.0014(12)
C2 0.044(2) 0.0322(17) 0.057(2) 0.0092(15) 0.0303(19) -0.0053(16)
O5 0.0474(17) 0.0554(18) 0.0382(15) 0.0018(14) 0.0213(13) -0.0047(13)
O6 0.0463(16) 0.0355(13) 0.0344(14) -0.0029(12) 0.0186(12) -0.0038(11)
C3 0.0358(17) 0.0293(15) 0.0328(17) 0.0087(13) 0.0130(14) 0.0015(13)
C4 0.054(3) 0.040(2) 0.050(2) -0.0085(19) 0.023(2) -0.0008(18)

loop_
_atom_type_symbol
_atom_type_description
_atom_type_scat_dispersion_real
_atom_type_scat_dispersion_imag
_atom_type_scat_source
C C 0.0033 0.0016 'International Tables Vol C Tables 4.2.6.8 and 6.1.1.4'
H H 0.0000 0.0000 'International Tables Vol C Tables 4.2.6.8 and 6.1.1.4'
O O 0.0106 0.0060 'International Tables Vol C Tables 4.2.6.8 and 6.1.1.4'
U U -9.6767 9.6646 'International Tables Vol C Tables 4.2.6.8 and 6.1.1.4'

loop_
_geom_angle_atom_site_label_1
_geom_angle_atom_site_label_2
_geom_angle_atom_site_label_3
_geom_angle_site_symmetry_1
_geom_angle_site_symmetry_3
_geom_angle
O2 U O2 2_666 . 180.0000(10)
O2 U O1 2_666 . 92.61(14)
O2 U O1 . . 87.39(14)
O2 U O1 2_666 2_666 87.39(13)
O2 U O1 . 2_666 92.61(14)
O1 U O1 . 2_666 180.0
O2 U O3 2_666 2_666 86.98(13)
O2 U O3 . 2_666 93.02(13)
O1 U O3 . 2_666 64.58(10)
O1 U O3 2_666 2_666 115.42(10)
O2 U O3 2_666 . 93.02(13)
O2 U O3 . . 86.98(13)
O1 U O3 . . 115.42(10)
O1 U O3 2_666 . 64.58(10)
O3 U O3 2_666 . 180.0
O2 U O4 2_666 . 86.50(12)
O2 U O4 . . 93.50(12)
O1 U O4 . . 65.22(9)
O1 U O4 2_666 . 114.78(9)
O3 U O4 2_666 . 128.94(8)
O3 U O4 . . 51.06(8)
O2 U O4 2_666 2_666 93.50(12)
O2 U O4 . 2_666 86.50(12)
O1 U O4 . 2_666 114.78(9)
O1 U O4 2_666 2_666 65.22(9)
O3 U O4 2_666 2_666 51.06(8)
O3 U O4 . 2_666 128.94(8)
O4 U O4 . 2_666 180.0000(10)
U O1 H1A . . 121(4)
U O1 H1B . . 124(7)
H1A O1 H1B . . 114(7)
C1 O3 U . . 96.8(2)
C1 O4 U . . 94.0(2)
O3 C1 O4 . . 117.7(3)
O3 C1 C2 . . 120.4(3)
O4 C1 C2 . . 121.9(3)
C1 C2 H2A . . 109.5
C1 C2 H2B . . 109.5
H2A C2 H2B . . 109.5
C1 C2 H2C . . 109.5
H2A C2 H2C . . 109.5
H2B C2 H2C . . 109.5
C3 O6 H6 . . 110(4)
O5 C3 O6 . . 122.3(4)
O5 C3 C4 . . 125.0(4)
O6 C3 C4 . . 112.7(4)
C3 C4 H4A . . 109.5
C3 C4 H4B . . 109.5
H4A C4 H4B . . 109.5
C3 C4 H4C . . 109.5
H4A C4 H4C . . 109.5
H4B C4 H4C . . 109.5

loop_
_geom_bond_atom_site_label_1
_geom_bond_atom_site_label_2
_geom_bond_site_symmetry_2
_geom_bond_distance
_geom_bond_publ_flag
U O2 2_666 1.760(3) ?
U O2 . 1.760(3) yes
U O1 . 2.441(3) yes
U O1 2_666 2.441(3) ?
U O3 2_666 2.480(3) ?
U O3 . 2.480(3) yes
U O4 . 2.536(3) yes
U O4 2_666 2.536(3) ?
O1 H1A . 0.88(7) ?
O1 H1B . 0.75(9) ?
O3 C1 . 1.262(4) ?
O4 C1 . 1.265(4) ?
C1 C2 . 1.487(5) ?
C2 H2A . 0.9600 ?
C2 H2B . 0.9600 ?
C2 H2C . 0.9600 ?
O5 C3 . 1.208(5) ?
O6 C3 . 1.323(4) ?
O6 H6 . 0.86(6) ?
C3 C4 . 1.493(6) ?
C4 H4A . 0.9600 ?
C4 H4B . 0.9600 ?
C4 H4C . 0.9600 ?

loop_
_geom_hbond_atom_site_label_D
_geom_hbond_atom_site_label_H
_geom_hbond_atom_site_label_A
_geom_hbond_site_symmetry_A
_geom_hbond_distance_DH
_geom_hbond_distance_HA
_geom_hbond_distance_DA
_geom_hbond_angle_DHA
_geom_hbond_publ_flag
O6 H6 O3 . 0.86(6) 1.84(6) 2.672(4) 163(6) yes
O1 H1A O5 1_666 0.88(7) 1.86(7) 2.727(4) 168(6) yes
O1 H1B O4 2_766 0.75(9) 2.05(9) 2.778(4) 163(9) yes
